data_4507350
loop_
_publ_author_name
'Zhang, Yu'
'Guo, Beibei'
'Li, Li'
'Liu, Shaofeng'
'Li, Gang'

_publ_section_title
;
 Construction and Properties of Six Metal--Organic Frameworks Based on the
 Newly Designed 2-(p-Bromophenyl)-Imidazole Dicarboxylate Ligand
;
_journal_issue 1
_journal_name_full 'Crystal Growth &amp; Design'
_journal_page_first 367
_journal_paper_doi 10.1021/cg301570p
_journal_volume 13
_journal_year 2013
_chemical_formula_sum 'C11 H7 Br N2 O5 Sr'
_chemical_formula_weight 414.72
_chemical_name_systematic
; 
 ? 
;
_space_group_IT_number 14
_symmetry_cell_setting monoclinic
_symmetry_space_group_name_Hall '-P 2ybc'
_symmetry_space_group_name_H-M 'P 1 21/c 1'
_atom_sites_solution_hydrogens geom
_atom_sites_solution_primary direct
_atom_sites_solution_secondary difmap
_audit_creation_method SHELXL-97
_cell_angle_alpha 90.00
_cell_angle_beta 103.0520(10)
_cell_angle_gamma 90.00
_cell_formula_units_Z 4
_cell_length_a 14.8833(17)
_cell_length_b 6.6486(8)
_cell_length_c 12.8054(15)
_cell_measurement_temperature 296(2)
_cell_volume 1234.4(3)
_computing_structure_refinement 'SHELXL-97 (Sheldrick, 1997)'
_computing_structure_solution 'SHELXS-97 (Sheldrick, 1990)'
_diffrn_ambient_temperature 296(2)
_diffrn_measured_fraction_theta_full 0.998
_diffrn_measured_fraction_theta_max 0.998
_diffrn_radiation_monochromator graphite
_diffrn_radiation_source 'fine-focus sealed tube'
_diffrn_radiation_type MoK\a
_diffrn_radiation_wavelength 0.71073
_diffrn_reflns_av_R_equivalents 0.0457
_diffrn_reflns_av_sigmaI/netI 0.0452
_diffrn_reflns_limit_h_max 18
_diffrn_reflns_limit_h_min -18
_diffrn_reflns_limit_k_max 8
_diffrn_reflns_limit_k_min -8
_diffrn_reflns_limit_l_max 15
_diffrn_reflns_limit_l_min -16
_diffrn_reflns_number 9948
_diffrn_reflns_theta_full 26.42
_diffrn_reflns_theta_max 26.42
_diffrn_reflns_theta_min 2.81
_exptl_absorpt_coefficient_mu 7.626
_exptl_absorpt_correction_T_max 0.3108
_exptl_absorpt_correction_T_min 0.2847
_exptl_crystal_density_diffrn 2.232
_exptl_crystal_density_method 'not measured'
_exptl_crystal_F_000 800
_exptl_crystal_size_max 0.22
_exptl_crystal_size_mid 0.20
_exptl_crystal_size_min 0.20
_refine_diff_density_max 0.543
_refine_diff_density_min -0.583
_refine_diff_density_rms 0.109
_refine_ls_extinction_method none
_refine_ls_goodness_of_fit_ref 0.876
_refine_ls_hydrogen_treatment mixed
_refine_ls_matrix_type full
_refine_ls_number_parameters 209
_refine_ls_number_reflns 2526
_refine_ls_number_restraints 0
_refine_ls_restrained_S_all 0.876
_refine_ls_R_factor_all 0.0454
_refine_ls_R_factor_gt 0.0319
_refine_ls_shift/su_max 0.001
_refine_ls_shift/su_mean 0.000
_refine_ls_structure_factor_coef Fsqd
_refine_ls_weighting_details 'calc w=1/[\s^2^(Fo^2^)+(0.0573P)^2^+1.4127P] where P=(Fo^2^+2Fc^2^)/3'
_refine_ls_weighting_scheme calc
_refine_ls_wR_factor_gt 0.0800
_refine_ls_wR_factor_ref 0.0873
_reflns_number_gt 2046
_reflns_number_total 2526
_reflns_threshold_expression >2sigma(I)
_cod_data_source_file cg301570p_si_003.cif
_cod_data_source_block b
_cod_original_sg_symbol_H-M P2(1)/c
_cod_database_code 4507350

loop_
_symmetry_equiv_pos_as_xyz
'x, y, z'
'-x, y+1/2, -z+1/2'
'-x, -y, -z'
'x, -y-1/2, z-1/2'

loop_
_atom_site_label
_atom_site_type_symbol
_atom_site_fract_x
_atom_site_fract_y
_atom_site_fract_z
_atom_site_U_iso_or_equiv
_atom_site_adp_type
_atom_site_occupancy
_atom_site_symmetry_multiplicity
_atom_site_calc_flag
Sr1 Sr 0.47463(2) 0.93604(5) 0.32467(2) 0.01649(12) Uani 1 1 d
Br2 Br 0.96873(4) 0.12968(9) -0.16989(5) 0.0604(2) Uani 1 1 d
O3 O 0.2887(2) 0.9374(5) 0.2870(2) 0.0264(6) Uani 1 1 d
O1 O 0.53087(17) 1.0666(3) 0.1482(2) 0.0193(5) Uani 1 1 d
O2 O 0.59585(17) 0.7846(3) 0.22004(19) 0.0201(5) Uani 1 1 d
N2 N 0.7087(2) 0.7626(4) 0.0758(2) 0.0203(6) Uani 1 1 d
N1 N 0.7135(2) 0.9583(5) -0.0603(3) 0.0201(7) Uani 1 1 d
C4 C 0.7440(2) 0.7849(5) -0.0089(3) 0.0210(8) Uani 1 1 d
C1 C 0.6519(2) 0.9277(5) 0.0778(3) 0.0163(7) Uani 1 1 d
C2 C 0.5894(2) 0.9294(5) 0.1544(3) 0.0158(7) Uani 1 1 d
C3 C 0.6556(2) 1.0524(5) -0.0067(3) 0.0173(7) Uani 1 1 d
C6 C 0.8522(3) 0.4958(7) 0.0248(4) 0.0322(10) Uani 1 1 d
C9 C 0.8565(3) 0.4773(7) -0.1896(4) 0.0320(10) Uani 1 1 d
C5 C 0.8030(3) 0.6374(5) -0.0463(3) 0.0221(8) Uani 1 1 d
C10 C 0.8065(3) 0.6274(6) -0.1536(3) 0.0264(9) Uani 1 1 d
C8 C 0.9022(3) 0.3375(6) -0.1181(3) 0.0315(9) Uani 1 1 d
C7 C 0.9020(3) 0.3463(7) -0.0111(4) 0.0396(11) Uani 1 1 d
O6 O 0.60961(18) 1.2732(4) -0.15109(19) 0.0227(6) Uani 1 1 d
O5 O 0.56999(19) 1.3559(4) -0.0009(2) 0.0266(6) Uani 1 1 d
C11 C 0.6085(2) 1.2410(5) -0.0546(3) 0.0161(7) Uani 1 1 d
H5 H 0.723(3) 0.989(6) -0.110(3) 0.008(10) Uiso 1 1 d
H1 H 0.935(3) 0.262(7) 0.036(4) 0.039(13) Uiso 1 1 d
H3 H 0.780(3) 0.719(7) -0.203(4) 0.032(12) Uiso 1 1 d
H2 H 0.851(3) 0.500(7) 0.093(4) 0.039(13) Uiso 1 1 d
H6 H 0.290(4) 1.024(9) 0.338(5) 0.060(17) Uiso 1 1 d
H4 H 0.857(3) 0.465(7) -0.262(4) 0.050(15) Uiso 1 1 d
H7 H 0.265(4) 0.844(9) 0.306(5) 0.07(2) Uiso 1 1 d

loop_
_atom_site_aniso_label
_atom_site_aniso_U_11
_atom_site_aniso_U_22
_atom_site_aniso_U_33
_atom_site_aniso_U_23
_atom_site_aniso_U_13
_atom_site_aniso_U_12
Sr1 0.0247(2) 0.01028(18) 0.01694(19) -0.00017(12) 0.00993(14) -0.00087(12)
Br2 0.0598(4) 0.0558(4) 0.0662(4) -0.0198(3) 0.0158(3) 0.0319(3)
O3 0.0320(16) 0.0231(15) 0.0269(15) -0.0050(13) 0.0124(13) -0.0047(12)
O1 0.0257(14) 0.0131(12) 0.0213(13) -0.0012(9) 0.0101(11) 0.0027(10)
O2 0.0264(14) 0.0151(12) 0.0221(13) 0.0025(10) 0.0127(11) 0.0006(10)
N2 0.0252(17) 0.0156(14) 0.0218(17) 0.0010(12) 0.0092(13) 0.0039(13)
N1 0.0265(18) 0.0210(17) 0.0168(17) 0.0051(13) 0.0132(14) 0.0056(13)
C4 0.022(2) 0.0188(18) 0.024(2) 0.0014(14) 0.0094(16) 0.0033(15)
C1 0.0164(18) 0.0139(16) 0.0187(17) 0.0007(13) 0.0045(14) 0.0005(13)
C2 0.0225(19) 0.0098(15) 0.0157(17) -0.0026(13) 0.0059(14) -0.0031(13)
C3 0.0211(19) 0.0165(18) 0.0161(17) -0.0012(13) 0.0079(15) 0.0020(14)
C6 0.036(3) 0.035(2) 0.029(2) 0.0060(19) 0.014(2) 0.0130(19)
C9 0.032(2) 0.035(2) 0.031(2) -0.0072(19) 0.0135(19) 0.0011(18)
C5 0.022(2) 0.0184(18) 0.028(2) 0.0025(15) 0.0114(17) 0.0048(15)
C10 0.030(2) 0.029(2) 0.023(2) 0.0045(17) 0.0115(17) 0.0082(17)
C8 0.026(2) 0.027(2) 0.045(3) -0.0060(18) 0.014(2) 0.0098(17)
C7 0.042(3) 0.033(2) 0.047(3) 0.009(2) 0.017(2) 0.020(2)
O6 0.0314(15) 0.0212(13) 0.0182(13) 0.0049(10) 0.0113(11) 0.0053(11)
O5 0.0448(17) 0.0185(13) 0.0203(14) 0.0024(10) 0.0155(13) 0.0131(12)
C11 0.0202(18) 0.0127(16) 0.0159(18) -0.0003(13) 0.0051(14) -0.0024(13)

loop_
_atom_type_symbol
_atom_type_description
_atom_type_scat_dispersion_real
_atom_type_scat_dispersion_imag
_atom_type_scat_source
C C 0.0033 0.0016 'International Tables Vol C Tables 4.2.6.8 and 6.1.1.4'
H H 0.0000 0.0000 'International Tables Vol C Tables 4.2.6.8 and 6.1.1.4'
N N 0.0061 0.0033 'International Tables Vol C Tables 4.2.6.8 and 6.1.1.4'
O O 0.0106 0.0060 'International Tables Vol C Tables 4.2.6.8 and 6.1.1.4'
Br Br -0.2901 2.4595 'International Tables Vol C Tables 4.2.6.8 and 6.1.1.4'
Sr Sr -1.5307 3.2498 'International Tables Vol C Tables 4.2.6.8 and 6.1.1.4'

loop_
_geom_angle_atom_site_label_1
_geom_angle_atom_site_label_2
_geom_angle_atom_site_label_3
_geom_angle
_geom_angle_site_symmetry_1
_geom_angle_site_symmetry_3
O1 Sr1 O5 69.28(8) 2_645 2_645
O1 Sr1 O2 154.58(8) 2_645 2_655
O5 Sr1 O2 102.25(8) 2_645 2_655
O1 Sr1 O6 65.10(8) 2_645 3_675
O5 Sr1 O6 117.33(8) 2_645 3_675
O2 Sr1 O6 101.15(8) 2_655 3_675
O1 Sr1 O2 75.22(7) 2_645 .
O5 Sr1 O2 134.82(8) 2_645 .
O2 Sr1 O2 121.23(6) 2_655 .
O6 Sr1 O2 68.37(8) 3_675 .
O1 Sr1 O3 87.91(9) 2_645 .
O5 Sr1 O3 72.39(9) 2_645 .
O2 Sr1 O3 66.70(9) 2_655 .
O6 Sr1 O3 65.49(8) 3_675 .
O2 Sr1 O3 133.78(8) . .
O1 Sr1 O1 117.20(7) 2_645 .
O5 Sr1 O1 172.71(8) 2_645 .
O2 Sr1 O1 73.29(7) 2_655 .
O6 Sr1 O1 69.59(7) 3_675 .
O2 Sr1 O1 48.39(7) . .
O3 Sr1 O1 110.21(8) . .
O1 Sr1 O5 114.41(8) 2_645 4_586
O5 Sr1 O5 64.77(9) 2_645 4_586
O2 Sr1 O5 80.52(8) 2_655 4_586
O6 Sr1 O5 176.73(8) 3_675 4_586
O2 Sr1 O5 108.36(8) . 4_586
O3 Sr1 O5 117.78(8) . 4_586
O1 Sr1 O5 108.43(7) . 4_586
O1 Sr1 O6 136.40(8) 2_645 4_586
O5 Sr1 O6 112.10(8) 2_645 4_586
O2 Sr1 O6 68.95(8) 2_655 4_586
O6 Sr1 O6 130.55(4) 3_675 4_586
O2 Sr1 O6 76.32(7) . 4_586
O3 Sr1 O6 135.22(9) . 4_586
O1 Sr1 O6 61.10(7) . 4_586
O5 Sr1 O6 47.34(7) 4_586 4_586
O1 Sr1 C11 130.82(9) 2_645 4_586
O5 Sr1 C11 88.26(8) 2_645 4_586
O2 Sr1 C11 70.62(8) 2_655 4_586
O6 Sr1 C11 154.40(8) 3_675 4_586
O2 Sr1 C11 94.61(8) . 4_586
O3 Sr1 C11 127.25(9) . 4_586
O1 Sr1 C11 84.81(8) . 4_586
O5 Sr1 C11 23.74(8) 4_586 4_586
O6 Sr1 C11 23.94(8) 4_586 4_586
O1 Sr1 Sr1 42.21(6) 2_645 2_645
O5 Sr1 Sr1 111.44(6) 2_645 2_645
O2 Sr1 Sr1 139.52(6) 2_655 2_645
O6 Sr1 Sr1 43.48(5) 3_675 2_645
O2 Sr1 Sr1 39.15(5) . 2_645
O3 Sr1 Sr1 102.39(6) . 2_645
O1 Sr1 Sr1 74.99(5) . 2_645
O5 Sr1 Sr1 133.86(6) 4_586 2_645
O6 Sr1 Sr1 115.24(5) 4_586 2_645
C11 Sr1 Sr1 130.31(6) 4_586 2_645
O1 Sr1 Sr1 154.97(6) 2_645 2_655
O5 Sr1 Sr1 135.54(6) 2_645 2_655
O2 Sr1 Sr1 41.38(5) 2_655 2_655
O6 Sr1 Sr1 97.97(5) 3_675 2_655
O2 Sr1 Sr1 81.47(5) . 2_655
O3 Sr1 Sr1 102.05(7) . 2_655
O1 Sr1 Sr1 37.81(5) . 2_655
O5 Sr1 Sr1 81.40(5) 4_586 2_655
O6 Sr1 Sr1 42.05(5) 4_586 2_655
C11 Sr1 Sr1 59.44(6) 4_586 2_655
Sr1 Sr1 Sr1 112.792(16) 2_645 2_655
O1 Sr1 H6 97.6(11) 2_645 .
O5 Sr1 H6 62.8(11) 2_645 .
O2 Sr1 H6 58.3(11) 2_655 .
O6 Sr1 H6 83.1(12) 3_675 .
O2 Sr1 H6 151.0(12) . .
O3 Sr1 H6 17.7(12) . .
O1 Sr1 H6 117.7(11) . .
O5 Sr1 H6 100.2(12) 4_586 .
O6 Sr1 H6 122.5(12) 4_586 .
C11 Sr1 H6 110.4(12) 4_586 .
Sr1 Sr1 H6 119.2(12) 2_645 .
Sr1 Sr1 H6 98.4(11) 2_655 .
O1 Sr1 H7 75.7(11) 2_645 .
O5 Sr1 H7 64.7(11) 2_645 .
O2 Sr1 H7 79.0(11) 2_655 .
O6 Sr1 H7 64.2(11) 3_675 .
O2 Sr1 H7 131.4(11) . .
O3 Sr1 H7 12.8(11) . .
O1 Sr1 H7 119.1(11) . .
O5 Sr1 H7 119.0(11) 4_586 .
O6 Sr1 H7 146.5(11) 4_586 .
C11 Sr1 H7 133.7(11) 4_586 .
Sr1 Sr1 H7 95.4(11) 2_645 .
Sr1 Sr1 H7 114.8(11) 2_655 .
H6 Sr1 H7 24.3(14) . .
Sr1 O3 H6 91(4) . .
Sr1 O3 H7 117(4) . .
H6 O3 H7 103(5) . .
C2 O1 Sr1 139.1(2) . 2_655
C2 O1 Sr1 93.2(2) . .
Sr1 O1 Sr1 99.98(8) 2_655 .
C2 O2 Sr1 125.1(2) . 2_645
C2 O2 Sr1 95.0(2) . .
Sr1 O2 Sr1 99.47(8) 2_645 .
C4 N2 C1 106.5(3) . .
C4 N1 C3 109.0(3) . .
C4 N1 H5 125(3) . .
C3 N1 H5 126(3) . .
N2 C4 N1 110.1(3) . .
N2 C4 C5 125.0(3) . .
N1 C4 C5 124.7(3) . .
N2 C1 C3 109.2(3) . .
N2 C1 C2 119.3(3) . .
C3 C1 C2 130.8(3) . .
O1 C2 O2 122.9(3) . .
O1 C2 C1 119.4(3) . .
O2 C2 C1 117.7(3) . .
N1 C3 C1 105.1(3) . .
N1 C3 C11 117.8(3) . .
C1 C3 C11 136.8(3) . .
C7 C6 C5 120.6(4) . .
C7 C6 H2 119(3) . .
C5 C6 H2 120(3) . .
C8 C9 C10 119.3(4) . .
C8 C9 H4 119(3) . .
C10 C9 H4 121(3) . .
C10 C5 C6 118.8(3) . .
C10 C5 C4 121.0(3) . .
C6 C5 C4 120.1(3) . .
C5 C10 C9 120.5(4) . .
C5 C10 H3 123(3) . .
C9 C10 H3 116(3) . .
C9 C8 C7 121.6(4) . .
C9 C8 Br2 118.5(3) . .
C7 C8 Br2 119.8(3) . .
C8 C7 C6 119.1(4) . .
C8 C7 H1 122(3) . .
C6 C7 H1 119(3) . .
C11 O6 Sr1 128.2(2) . 3_675
C11 O6 Sr1 93.4(2) . 4_585
Sr1 O6 Sr1 94.48(8) 3_675 4_585
C11 O5 Sr1 149.1(2) . 2_655
C11 O5 Sr1 94.5(2) . 4_585
Sr1 O5 Sr1 115.23(9) 2_655 4_585
O5 C11 O6 123.0(3) . .
O5 C11 C3 121.1(3) . .
O6 C11 C3 115.8(3) . .
O5 C11 Sr1 61.77(18) . 4_585
O6 C11 Sr1 62.67(18) . 4_585
C3 C11 Sr1 166.8(2) . 4_585

loop_
_geom_bond_atom_site_label_1
_geom_bond_atom_site_label_2
_geom_bond_distance
_geom_bond_site_symmetry_2
Sr1 O1 2.485(2) 2_645
Sr1 O5 2.549(2) 2_645
Sr1 O2 2.555(2) 2_655
Sr1 O6 2.681(3) 3_675
Sr1 O2 2.675(2) .
Sr1 O3 2.699(3) .
Sr1 O1 2.723(2) .
Sr1 O5 2.736(3) 4_586
Sr1 O6 2.755(2) 4_586
Sr1 C11 3.095(3) 4_586
Sr1 Sr1 3.9913(5) 2_645
Sr1 Sr1 3.9913(5) 2_655
Sr1 H6 2.85(6) .
Sr1 H7 3.13(6) .
Br2 C8 1.904(4) .
O3 H6 0.87(6) .
O3 H7 0.78(6) .
O1 C2 1.252(4) .
O1 Sr1 2.485(2) 2_655
O2 C2 1.267(4) .
O2 Sr1 2.555(2) 2_645
N2 C4 1.316(4) .
N2 C1 1.390(4) .
N1 C4 1.355(4) .
N1 C3 1.369(4) .
N1 H5 0.71(4) .
C4 C5 1.467(5) .
C1 C3 1.374(5) .
C1 C2 1.496(5) .
C3 C11 1.498(5) .
C6 C7 1.380(6) .
C6 C5 1.397(5) .
C6 H2 0.88(4) .
C9 C8 1.373(6) .
C9 C10 1.383(6) .
C9 H4 0.93(5) .
C5 C10 1.389(5) .
C10 H3 0.90(4) .
C8 C7 1.372(6) .
C7 H1 0.88(5) .
O6 C11 1.258(4) .
O6 Sr1 2.681(3) 3_675
O6 Sr1 2.755(2) 4_585
O5 C11 1.250(4) .
O5 Sr1 2.549(2) 2_655
O5 Sr1 2.736(3) 4_585
C11 Sr1 3.095(3) 4_585

loop_
_geom_hbond_atom_site_label_D
_geom_hbond_atom_site_label_H
_geom_hbond_atom_site_label_A
_geom_hbond_distance_DH
_geom_hbond_distance_HA
_geom_hbond_distance_DA
_geom_hbond_angle_DHA
_geom_hbond_site_symmetry_A
N1 H5 O3 0.71(4) 2.29(4) 2.977(4) 164(4) 3_675
O3 H6 N2 0.87(6) 1.93(6) 2.780(4) 167(5) 2_655

loop_
_geom_torsion_atom_site_label_1
_geom_torsion_atom_site_label_2
_geom_torsion_atom_site_label_3
_geom_torsion_atom_site_label_4
_geom_torsion
_geom_torsion_site_symmetry_1
_geom_torsion_site_symmetry_4
O1 Sr1 O1 C2 -36.89(18) 2_645 .
O5 Sr1 O1 C2 115.1(6) 2_645 .
O2 Sr1 O1 C2 168.2(2) 2_655 .
O6 Sr1 O1 C2 -82.8(2) 3_675 .
O2 Sr1 O1 C2 -4.03(19) . .
O3 Sr1 O1 C2 -135.3(2) . .
O5 Sr1 O1 C2 94.5(2) 4_586 .
O6 Sr1 O1 C2 93.4(2) 4_586 .
C11 Sr1 O1 C2 96.8(2) 4_586 .
Sr1 Sr1 O1 C2 -37.33(19) 2_645 .
Sr1 Sr1 O1 C2 141.1(2) 2_655 .
O1 Sr1 O1 Sr1 -178.03(11) 2_645 2_655
O5 Sr1 O1 Sr1 -26.1(7) 2_645 2_655
O2 Sr1 O1 Sr1 27.01(8) 2_655 2_655
O6 Sr1 O1 Sr1 136.10(10) 3_675 2_655
O2 Sr1 O1 Sr1 -145.17(13) . 2_655
O3 Sr1 O1 Sr1 83.60(10) . 2_655
O5 Sr1 O1 Sr1 -46.65(10) 4_586 2_655
O6 Sr1 O1 Sr1 -47.76(8) 4_586 2_655
C11 Sr1 O1 Sr1 -44.29(9) 4_586 2_655
Sr1 Sr1 O1 Sr1 -178.47(8) 2_645 2_655
O1 Sr1 O2 C2 154.0(2) 2_645 .
O5 Sr1 O2 C2 -167.02(19) 2_645 .
O2 Sr1 O2 C2 -4.8(2) 2_655 .
O6 Sr1 O2 C2 85.4(2) 3_675 .
O3 Sr1 O2 C2 81.8(2) . .
O1 Sr1 O2 C2 3.99(19) . .
O5 Sr1 O2 C2 -94.7(2) 4_586 .
O6 Sr1 O2 C2 -59.3(2) 4_586 .
C11 Sr1 O2 C2 -74.9(2) 4_586 .
Sr1 Sr1 O2 C2 126.8(2) 2_645 .
Sr1 Sr1 O2 C2 -16.75(19) 2_655 .
O1 Sr1 O2 Sr1 27.21(8) 2_645 2_645
O5 Sr1 O2 Sr1 66.14(13) 2_645 2_645
O2 Sr1 O2 Sr1 -131.62(11) 2_655 2_645
O6 Sr1 O2 Sr1 -41.45(8) 3_675 2_645
O3 Sr1 O2 Sr1 -45.04(14) . 2_645
O1 Sr1 O2 Sr1 -122.85(12) . 2_645
O5 Sr1 O2 Sr1 138.48(8) 4_586 2_645
O6 Sr1 O2 Sr1 173.83(10) 4_586 2_645
C11 Sr1 O2 Sr1 158.28(9) 4_586 2_645
Sr1 Sr1 O2 Sr1 -143.59(7) 2_655 2_645
C1 N2 C4 N1 0.9(4) . .
C1 N2 C4 C5 -175.4(4) . .
C3 N1 C4 N2 -0.2(4) . .
C3 N1 C4 C5 176.1(4) . .
C4 N2 C1 C3 -1.3(4) . .
C4 N2 C1 C2 169.9(3) . .
Sr1 O1 C2 O2 116.8(3) 2_655 .
Sr1 O1 C2 O2 7.6(3) . .
Sr1 O1 C2 C1 -66.5(5) 2_655 .
Sr1 O1 C2 C1 -175.7(3) . .
Sr1 O2 C2 O1 97.6(3) 2_645 .
Sr1 O2 C2 O1 -7.7(4) . .
Sr1 O2 C2 C1 -79.2(4) 2_645 .
Sr1 O2 C2 C1 175.5(3) . .
N2 C1 C2 O1 -172.0(3) . .
C3 C1 C2 O1 -2.9(6) . .
N2 C1 C2 O2 4.9(5) . .
C3 C1 C2 O2 174.0(4) . .
C4 N1 C3 C1 -0.7(4) . .
C4 N1 C3 C11 -175.8(3) . .
N2 C1 C3 N1 1.2(4) . .
C2 C1 C3 N1 -168.7(4) . .
N2 C1 C3 C11 174.9(4) . .
C2 C1 C3 C11 5.0(7) . .
C7 C6 C5 C10 -1.2(7) . .
C7 C6 C5 C4 174.8(4) . .
N2 C4 C5 C10 153.1(4) . .
N1 C4 C5 C10 -22.7(6) . .
N2 C4 C5 C6 -22.8(6) . .
N1 C4 C5 C6 161.5(4) . .
C6 C5 C10 C9 1.2(6) . .
C4 C5 C10 C9 -174.7(4) . .
C8 C9 C10 C5 0.3(7) . .
C10 C9 C8 C7 -2.0(7) . .
C10 C9 C8 Br2 178.9(3) . .
C9 C8 C7 C6 2.0(7) . .
Br2 C8 C7 C6 -178.9(4) . .
C5 C6 C7 C8 -0.4(8) . .
Sr1 O5 C11 O6 178.5(3) 2_655 .
Sr1 O5 C11 O6 13.9(4) 4_585 .
Sr1 O5 C11 C3 -0.6(7) 2_655 .
Sr1 O5 C11 C3 -165.2(3) 4_585 .
Sr1 O5 C11 Sr1 164.6(5) 2_655 4_585
Sr1 O6 C11 O5 -112.2(3) 3_675 .
Sr1 O6 C11 O5 -13.8(4) 4_585 .
Sr1 O6 C11 C3 66.9(4) 3_675 .
Sr1 O6 C11 C3 165.4(3) 4_585 .
Sr1 O6 C11 Sr1 -98.4(2) 3_675 4_585
N1 C3 C11 O5 -165.5(3) . .
C1 C3 C11 O5 21.4(6) . .
N1 C3 C11 O6 15.4(5) . .
C1 C3 C11 O6 -157.7(4) . .
N1 C3 C11 Sr1 95.6(10) . 4_585
C1 C3 C11 Sr1 -77.5(11) . 4_585
